data_7235592
loop_
_publ_author_name
'Heaviside, Elizabeth A.'
'Moloney, Mark G.'
'Thompson, Amber L.'

_publ_section_title
;
 Diastereoselective intramolecular aldol ring closures of threonine
 derivatives leading to densely functionalised pyroglutamates related to
 oxazolomycin
;
_journal_issue 31
_journal_name_full 'RSC Adv.'
_journal_page_first 16233
_journal_paper_doi 10.1039/C4RA01967A
_journal_volume 4
_journal_year 2014
_chemical_absolute_configuration ad
_chemical_formula_moiety 'C23 H33 N1 O6'
_chemical_formula_sum 'C23 H33 N O6'
_chemical_formula_weight 419.52
_chemical_melting_point ?
_space_group_IT_number 19
_space_group_name_Hall 'P 2ac 2ab'
_space_group_name_H-M_alt 'P 21 21 21'
_symmetry_cell_setting orthorhombic
_symmetry_space_group_name_Hall 'P 2ac 2ab'
_symmetry_space_group_name_H-M 'P 21 21 21'
_atom_sites_solution_hydrogens difmap
_atom_sites_solution_primary direct
_audit_creation_date 12-04-20
_audit_creation_method CRYSTALS_ver_14.40
_cell_angle_alpha 90
_cell_angle_beta 90
_cell_angle_gamma 90
_cell_formula_units_Z 4
_cell_length_a 9.1567(1)
_cell_length_b 13.7873(1)
_cell_length_c 17.7687(2)
_cell_measurement_reflns_used 32754
_cell_measurement_temperature 150
_cell_measurement_theta_max 76
_cell_measurement_theta_min 3
_cell_volume 2243.23(4)
_computing_cell_refinement 'CrysAlis, (Oxford Diffraction, 2002)'
_computing_data_collection 'SuperNova, (Oxford Diffraction, 2010)'
_computing_data_reduction 'CrysAlis, (Oxford Diffraction, 2002)'
_computing_molecular_graphics 'CAMERON (Watkin et al., 1996)'
_computing_publication_material 'CRYSTALS (Betteridge et al., 2003)'
_computing_structure_refinement 'CRYSTALS (Betteridge et al., 2003)'
_computing_structure_solution 'SIR92 (Altomare et al., 1994)'
_diffrn_ambient_temperature 150
_diffrn_measured_fraction_theta_full 0.999
_diffrn_measured_fraction_theta_max 0.999
_diffrn_measurement_device Area
_diffrn_measurement_device_type 'Oxford Diffraction SuperNova'
_diffrn_measurement_method \w
_diffrn_radiation_monochromator graphite
_diffrn_radiation_type 'Cu K\a'
_diffrn_radiation_wavelength 1.54180
_diffrn_reflns_av_R_equivalents 0.035
_diffrn_reflns_limit_h_max 10
_diffrn_reflns_limit_h_min -11
_diffrn_reflns_limit_k_max 17
_diffrn_reflns_limit_k_min -17
_diffrn_reflns_limit_l_max 22
_diffrn_reflns_limit_l_min -22
_diffrn_reflns_number 55832
_diffrn_reflns_theta_full 76.585
_diffrn_reflns_theta_max 76.585
_diffrn_reflns_theta_min 4.058
_diffrn_standards_number 0
_exptl_absorpt_coefficient_mu 0.729
_exptl_absorpt_correction_T_max 0.93
_exptl_absorpt_correction_T_min 0.57
_exptl_absorpt_correction_type multi-scan
_exptl_absorpt_process_details 'CrysAlis, (Oxford Diffraction, 2002)'
_exptl_crystal_colour clear_pale_colourless
_exptl_crystal_density_diffrn 1.242
_exptl_crystal_density_meas ?
_exptl_crystal_density_method 'not measured'
_exptl_crystal_description needle
_exptl_crystal_F_000 904
_exptl_crystal_size_max 1.00
_exptl_crystal_size_mid 0.10
_exptl_crystal_size_min 0.10
_refine_diff_density_max 0.17
_refine_diff_density_min -0.19
_refine_ls_abs_structure_details 'Flack (1983), 2030 Friedel-pairs'
_refine_ls_abs_structure_Flack 0.06(11)
_refine_ls_extinction_method None
_refine_ls_goodness_of_fit_ref 0.9939
_refine_ls_hydrogen_treatment constr
_refine_ls_matrix_type full
_refine_ls_number_parameters 272
_refine_ls_number_reflns 4709
_refine_ls_number_restraints 0
_refine_ls_R_factor_all 0.0286
_refine_ls_R_factor_gt 0.0280
_refine_ls_shift/su_max 0.0003526
_refine_ls_shift/su_mean 0.0000482
_refine_ls_structure_factor_coef Fsqd
_refine_ls_weighting_details
;
 Method= Modified Sheldrick 
 w=1/[\s^2^(F^2^) + ( 0.04P)^2^ + 0.46P] 
 ,where P=(max(Fo^2^,0) + 2Fc^2^)/3 
;
_refine_ls_weighting_scheme calc
_refine_ls_wR_factor_all 0.0745
_refine_ls_wR_factor_gt 0.0735
_refine_ls_wR_factor_ref 0.0744
_reflns_limit_h_max 11
_reflns_limit_h_min -11
_reflns_limit_k_max 17
_reflns_limit_k_min 0
_reflns_limit_l_max 22
_reflns_limit_l_min 0
_reflns_number_gt 4604
_reflns_number_total 4712
_reflns_threshold_expression I>2.0\s(I)
_oxford_diffrn_Wilson_B_factor 2.26
_oxford_diffrn_Wilson_scale 0.03
_oxford_refine_ls_r_factor_ref 0.0286
_oxford_refine_ls_scale 6.003
_oxford_reflns_number_all 4710
_oxford_reflns_threshold_expression_ref I>-3.0\s(I)
_oxford_structure_analysis_title 6326
_cod_data_source_file c4ra01967a2.cif
_cod_data_source_block 6326
_cod_depositor_comments
;
The following automatic conversions were performed:

data item '_chemical_melting_point' value 'not measured' was changed
to '?' -- the value is undefined or not given.

data item '_exptl_crystal_density_meas' value 'not measured' was
changed to '?' -- the value is perceived as not measured.

Automatic conversion script
Id: cif_fix_values 6909 2019-04-08 15:41:33Z antanas 
;
_cod_original_sg_symbol_H-M 'P 21 21 21 '
_cod_original_formula_sum 'C23 H33 N1 O6'
_cod_database_code 7235592

loop_
_symmetry_equiv_pos_as_xyz
x,y,z
x+1/2,-y+1/2,-z
-x,y+1/2,-z+1/2
-x+1/2,-y,z+1/2

loop_
_atom_site_label
_atom_site_type_symbol
_atom_site_fract_x
_atom_site_fract_y
_atom_site_fract_z
_atom_site_U_iso_or_equiv
_atom_site_occupancy
_atom_site_adp_type
_atom_site_refinement_flags_posn
O1 O 0.4097 0.3411 0.4851 0.0218 1.0000 Uani .
C2 C 0.4641 0.3670 0.4133 0.0188 1.0000 Uani .
C3 C 0.3493 0.3419 0.3532 0.0215 1.0000 Uani .
O4 O 0.3988 0.3698 0.2807 0.0269 1.0000 Uani .
C5 C 0.4180 0.2936 0.2286 0.0481 1.0000 Uani .
C6 C 0.1992 0.3884 0.3673 0.0270 1.0000 Uani .
C7 C 0.0846 0.3416 0.3184 0.0251 1.0000 Uani .
C8 C 0.0419 0.3828 0.2505 0.0331 1.0000 Uani .
C9 C -0.0568 0.3360 0.2038 0.0376 1.0000 Uani .
C10 C -0.1167 0.2477 0.2244 0.0347 1.0000 Uani .
C11 C -0.0746 0.2058 0.2917 0.0363 1.0000 Uani .
C12 C 0.0250 0.2524 0.3384 0.0325 1.0000 Uani .
C13 C 0.6133 0.3160 0.4021 0.0210 1.0000 Uani .
C14 C 0.7064 0.3742 0.4566 0.0209 1.0000 Uani .
O15 O 0.8044 0.3451 0.4980 0.0280 1.0000 Uani .
N16 N 0.6603 0.4676 0.4521 0.0190 1.0000 Uani .
C17 C 0.5135 0.4766 0.4194 0.0186 1.0000 Uani .
C18 C 0.5202 0.5247 0.3409 0.0228 1.0000 Uani .
O19 O 0.4282 0.5797 0.3175 0.0309 1.0000 Uani .
O20 O 0.6388 0.4979 0.3031 0.0278 1.0000 Uani .
C21 C 0.6457 0.5273 0.2254 0.0427 1.0000 Uani .
C22 C 0.4417 0.5499 0.4746 0.0208 1.0000 Uani .
O23 O 0.5668 0.6085 0.4949 0.0231 1.0000 Uani .
C24 C 0.6914 0.5483 0.5036 0.0197 1.0000 Uani .
C25 C 0.8287 0.6087 0.4874 0.0238 1.0000 Uani .
C26 C 0.9645 0.5460 0.4966 0.0395 1.0000 Uani .
C27 C 0.8339 0.6903 0.5461 0.0329 1.0000 Uani .
C28 C 0.8240 0.6528 0.4090 0.0427 1.0000 Uani .
C29 C 0.3661 0.5169 0.5461 0.0274 1.0000 Uani .
C30 C 0.6148 0.2070 0.4153 0.0275 1.0000 Uani .
H11 H 0.3793 0.2849 0.4850 0.0346 1.0000 Uiso R
H31 H 0.3379 0.2707 0.3546 0.0234 1.0000 Uiso R
H51 H 0.5021 0.2518 0.2433 0.0720 1.0000 Uiso R
H52 H 0.4371 0.3238 0.1808 0.0706 1.0000 Uiso R
H53 H 0.3273 0.2540 0.2247 0.0714 1.0000 Uiso R
H61 H 0.2052 0.4588 0.3576 0.0304 1.0000 Uiso R
H62 H 0.1763 0.3784 0.4207 0.0316 1.0000 Uiso R
H81 H 0.0837 0.4430 0.2358 0.0411 1.0000 Uiso R
H91 H -0.0844 0.3660 0.1573 0.0461 1.0000 Uiso R
H101 H -0.1860 0.2165 0.1916 0.0406 1.0000 Uiso R
H111 H -0.1132 0.1430 0.3063 0.0445 1.0000 Uiso R
H121 H 0.0538 0.2221 0.3863 0.0392 1.0000 Uiso R
H131 H 0.6486 0.3310 0.3509 0.0234 1.0000 Uiso R
H211 H 0.7244 0.4902 0.2016 0.0651 1.0000 Uiso R
H212 H 0.6568 0.5950 0.2214 0.0657 1.0000 Uiso R
H213 H 0.5537 0.5100 0.2012 0.0655 1.0000 Uiso R
H221 H 0.3743 0.5920 0.4462 0.0236 1.0000 Uiso R
H241 H 0.6976 0.5233 0.5559 0.0230 1.0000 Uiso R
H261 H 1.0535 0.5856 0.4900 0.0576 1.0000 Uiso R
H262 H 0.9644 0.4954 0.4571 0.0574 1.0000 Uiso R
H263 H 0.9648 0.5143 0.5491 0.0592 1.0000 Uiso R
H271 H 0.8346 0.6647 0.5999 0.0504 1.0000 Uiso R
H272 H 0.9230 0.7270 0.5387 0.0489 1.0000 Uiso R
H273 H 0.7491 0.7334 0.5380 0.0502 1.0000 Uiso R
H281 H 0.8292 0.6024 0.3716 0.0637 1.0000 Uiso R
H282 H 0.9087 0.6953 0.4020 0.0612 1.0000 Uiso R
H283 H 0.7333 0.6909 0.4020 0.0636 1.0000 Uiso R
H291 H 0.4294 0.4756 0.5763 0.0405 1.0000 Uiso R
H292 H 0.2758 0.4830 0.5343 0.0380 1.0000 Uiso R
H293 H 0.3443 0.5760 0.5747 0.0394 1.0000 Uiso R
H301 H 0.7122 0.1830 0.4130 0.0396 1.0000 Uiso R
H302 H 0.5744 0.1891 0.4644 0.0415 1.0000 Uiso R
H303 H 0.5569 0.1723 0.3785 0.0419 1.0000 Uiso R

loop_
_atom_site_aniso_label
_atom_site_aniso_U_11
_atom_site_aniso_U_22
_atom_site_aniso_U_33
_atom_site_aniso_U_23
_atom_site_aniso_U_13
_atom_site_aniso_U_12
O1 0.0257 0.0177 0.0220 0.0018 0.0019 -0.0025
C2 0.0193 0.0160 0.0211 0.0010 0.0005 0.0005
C3 0.0214 0.0197 0.0234 -0.0020 -0.0007 0.0007
O4 0.0331 0.0266 0.0210 -0.0025 -0.0005 -0.0013
C5 0.0710 0.0420 0.0314 -0.0156 0.0125 -0.0089
C6 0.0229 0.0286 0.0295 -0.0054 -0.0037 0.0036
C7 0.0176 0.0315 0.0261 -0.0018 -0.0006 0.0033
C8 0.0310 0.0331 0.0351 0.0053 -0.0070 -0.0017
C9 0.0327 0.0460 0.0340 0.0037 -0.0106 0.0006
C10 0.0234 0.0463 0.0343 -0.0089 -0.0019 -0.0023
C11 0.0314 0.0398 0.0376 -0.0006 0.0031 -0.0095
C12 0.0325 0.0379 0.0271 0.0038 -0.0009 -0.0047
C13 0.0192 0.0178 0.0260 -0.0007 -0.0013 0.0024
C14 0.0175 0.0188 0.0266 0.0014 0.0009 0.0006
O15 0.0245 0.0209 0.0384 0.0015 -0.0096 0.0035
N16 0.0180 0.0164 0.0227 0.0003 -0.0020 0.0007
C17 0.0175 0.0167 0.0216 0.0015 -0.0001 0.0010
C18 0.0251 0.0184 0.0249 0.0017 -0.0017 -0.0007
O19 0.0357 0.0261 0.0309 0.0067 -0.0050 0.0061
O20 0.0315 0.0285 0.0234 0.0030 0.0048 0.0006
C21 0.0637 0.0396 0.0249 0.0053 0.0104 0.0035
C22 0.0171 0.0177 0.0277 -0.0021 -0.0008 0.0008
O23 0.0173 0.0168 0.0353 -0.0031 -0.0014 0.0001
C24 0.0194 0.0173 0.0223 0.0002 -0.0003 0.0000
C25 0.0203 0.0215 0.0295 0.0005 0.0007 -0.0027
C26 0.0189 0.0300 0.0695 -0.0024 0.0019 -0.0009
C27 0.0277 0.0267 0.0445 -0.0073 0.0013 -0.0076
C28 0.0428 0.0495 0.0357 0.0122 0.0017 -0.0199
C29 0.0260 0.0243 0.0318 -0.0048 0.0055 -0.0009
C30 0.0255 0.0178 0.0392 -0.0027 -0.0052 0.0024

loop_
_atom_type_symbol
_atom_type_scat_dispersion_real
_atom_type_scat_dispersion_imag
_atom_type_scat_Cromer_Mann_a1
_atom_type_scat_Cromer_Mann_b1
_atom_type_scat_Cromer_Mann_a2
_atom_type_scat_Cromer_Mann_b2
_atom_type_scat_Cromer_Mann_a3
_atom_type_scat_Cromer_Mann_b3
_atom_type_scat_Cromer_Mann_a4
_atom_type_scat_Cromer_Mann_b4
_atom_type_scat_Cromer_Mann_c
_atom_type_scat_source
C 0.0181 0.0091 2.3100 20.8439 1.0200 10.2075 1.5886 0.5687 0.8650 51.6512 0.2156 'International Tables Vol C 4.2.6.8 and 6.1.1.4'
H 0.0000 0.0000 0.4930 10.5109 0.3229 26.1257 0.1402 3.1424 0.0408 57.7998 0.0030 'International Tables Vol C 4.2.6.8 and 6.1.1.4'
N 0.0311 0.0180 12.2126 0.0057 3.1322 9.8933 2.0125 28.9975 1.1663 0.5826 -11.5290 'International Tables Vol C 4.2.6.8 and 6.1.1.4'
O 0.0492 0.0322 3.0485 13.2771 2.2868 5.7011 1.5463 0.3239 0.8670 32.9089 0.2508 'International Tables Vol C 4.2.6.8 and 6.1.1.4'

loop_
_geom_angle_atom_site_label_1
_geom_angle_atom_site_label_2
_geom_angle_atom_site_label_3
_geom_angle
_geom_angle_publ_flag
C2 O1 H11 110.8 no
O1 C2 C3 109.162 yes
O1 C2 C13 108.163 yes
C3 C2 C13 114.265 yes
O1 C2 C17 106.274 yes
C3 C2 C17 117.295 yes
C13 C2 C17 100.980 yes
C2 C3 O4 110.543 yes
C2 C3 C6 113.803 yes
O4 C3 C6 108.738 yes
C2 C3 H31 106.1 no
O4 C3 H31 109.0 no
C6 C3 H31 108.5 no
C3 O4 C5 115.720 yes
O4 C5 H51 110.8 no
O4 C5 H52 106.3 no
H51 C5 H52 109.9 no
O4 C5 H53 110.5 no
H51 C5 H53 110.2 no
H52 C5 H53 109.1 no
C3 C6 C7 110.478 yes
C3 C6 H61 109.4 no
C7 C6 H61 111.0 no
C3 C6 H62 106.9 no
C7 C6 H62 110.4 no
H61 C6 H62 108.6 no
C6 C7 C8 121.445 yes
C6 C7 C12 120.236 yes
C8 C7 C12 118.208 yes
C7 C8 C9 120.894 yes
C7 C8 H81 118.8 no
C9 C8 H81 120.3 no
C8 C9 C10 120.598 yes
C8 C9 H91 119.2 no
C10 C9 H91 120.2 no
C9 C10 C11 119.044 yes
C9 C10 H101 119.6 no
C11 C10 H101 121.3 no
C10 C11 C12 120.406 yes
C10 C11 H111 120.1 no
C12 C11 H111 119.5 no
C7 C12 C11 120.840 yes
C7 C12 H121 119.4 no
C11 C12 H121 119.7 no
C2 C13 C14 99.988 yes
C2 C13 C30 115.873 yes
C14 C13 C30 114.737 yes
C2 C13 H131 108.2 no
C14 C13 H131 107.1 no
C30 C13 H131 110.2 no
C13 C14 O15 128.287 yes
C13 C14 N16 106.777 yes
O15 C14 N16 124.933 yes
C14 N16 C17 112.849 yes
C14 N16 C24 128.465 yes
C17 N16 C24 111.059 yes
C2 C17 N16 101.993 yes
C2 C17 C18 111.027 yes
N16 C17 C18 110.914 yes
C2 C17 C22 122.958 yes
N16 C17 C22 101.111 yes
C18 C17 C22 107.904 yes
C17 C18 O19 123.544 yes
C17 C18 O20 111.631 yes
O19 C18 O20 124.825 yes
C18 O20 C21 116.184 yes
O20 C21 H211 107.4 no
O20 C21 H212 110.9 no
H211 C21 H212 113.9 no
O20 C21 H213 108.4 no
H211 C21 H213 108.5 no
H212 C21 H213 107.6 no
C17 C22 O23 100.707 yes
C17 C22 C29 121.762 yes
O23 C22 C29 108.711 yes
C17 C22 H221 108.9 no
O23 C22 H221 107.1 no
C29 C22 H221 108.6 no
C22 O23 C24 109.629 yes
N16 C24 O23 102.671 yes
N16 C24 C25 116.931 yes
O23 C24 C25 108.647 yes
N16 C24 H241 109.3 no
O23 C24 H241 110.6 no
C25 C24 H241 108.5 no
C24 C25 C26 109.882 yes
C24 C25 C27 107.185 yes
C26 C25 C27 108.549 yes
C24 C25 C28 111.455 yes
C26 C25 C28 110.355 yes
C27 C25 C28 109.317 yes
C25 C26 H261 110.3 no
C25 C26 H262 108.9 no
H261 C26 H262 107.8 no
C25 C26 H263 109.9 no
H261 C26 H263 109.8 no
H262 C26 H263 110.1 no
C25 C27 H271 112.6 no
C25 C27 H272 108.5 no
H271 C27 H272 107.7 no
C25 C27 H273 108.5 no
H271 C27 H273 110.5 no
H272 C27 H273 109.0 no
C25 C28 H281 110.0 no
C25 C28 H282 109.5 no
H281 C28 H282 107.8 no
C25 C28 H283 110.5 no
H281 C28 H283 109.7 no
H282 C28 H283 109.3 no
C22 C29 H291 111.4 no
C22 C29 H292 110.6 no
H291 C29 H292 110.1 no
C22 C29 H293 106.1 no
H291 C29 H293 108.7 no
H292 C29 H293 109.8 no
C13 C30 H301 110.2 no
C13 C30 H302 112.5 no
H301 C30 H302 107.7 no
C13 C30 H303 112.3 no
H301 C30 H303 108.2 no
H302 C30 H303 105.7 no

loop_
_geom_bond_atom_site_label_1
_geom_bond_atom_site_label_2
_geom_bond_distance
_geom_bond_publ_flag
O1 C2 1.415 yes
O1 H11 0.823 no
C2 C3 1.539 yes
C2 C13 1.549 yes
C2 C17 1.580 yes
C3 O4 1.419 yes
C3 C6 1.537 yes
C3 H31 0.987 no
O4 C5 1.410 yes
C5 H51 0.997 no
C5 H52 0.962 no
C5 H53 0.996 no
C6 C7 1.507 yes
C6 H61 0.987 no
C6 H62 0.981 no
C7 C8 1.390 yes
C7 C12 1.393 yes
C8 C9 1.386 yes
C8 H81 0.951 no
C9 C10 1.384 yes
C9 H91 0.958 no
C10 C11 1.384 yes
C10 H101 0.964 no
C11 C12 1.390 yes
C11 H111 0.971 no
C12 H121 0.983 no
C13 C14 1.519 yes
C13 C30 1.521 yes
C13 H131 0.987 no
C14 O15 1.228 yes
C14 N16 1.357 yes
N16 C17 1.469 yes
N16 C24 1.469 yes
C17 C18 1.547 yes
C17 C22 1.554 yes
C18 O19 1.207 yes
C18 O20 1.329 yes
O20 C21 1.441 yes
C21 H211 0.980 no
C21 H212 0.941 no
C21 H213 0.976 no
C22 O23 1.447 yes
C22 C29 1.516 yes
C22 H221 0.986 no
O23 C24 1.420 yes
C24 C25 1.536 yes
C24 H241 0.992 no
C25 C26 1.523 yes
C25 C27 1.534 yes
C25 C28 1.520 yes
C26 H261 0.988 no
C26 H262 0.989 no
C26 H263 1.031 no
C27 H271 1.019 no
C27 H272 0.969 no
C27 H273 0.989 no
C28 H281 0.963 no
C28 H282 0.980 no
C28 H283 0.991 no
C29 H291 0.974 no
C29 H292 0.972 no
C29 H293 0.981 no
C30 H301 0.952 no
C30 H302 0.979 no
C30 H303 0.969 no

loop_
_geom_hbond_atom_site_label_D
_geom_hbond_site_symmetry_D
_geom_hbond_atom_site_label_H
_geom_hbond_atom_site_label_A
_geom_hbond_site_symmetry_A
_geom_hbond_angle_DHA
_geom_hbond_distance_DH
_geom_hbond_distance_HA
_geom_hbond_distance_DA
_geom_hbond_publ_flag
O1 . H11 O15 0_456 171 0.82 1.94 2.7580(19) yes
C13 0_555 H131 O20 0_555 120 0.99 2.45 3.0713(19) yes
C28 0_555 H281 O20 . 134 0.96 2.57 3.3138(19) yes
C30 0_555 H301 O1 2_556 132 0.95 2.58 3.2964(19) yes
